data_2311730
loop_
_publ_author_name
'Chukanov, Nikita V.'
'Aksenov, Sergey M.'
'Rastsvetaeva, Ramiza K.'
'Kristiansen, Roy'
'Pekov, Igor V.'
'Belakovskiy, Dmitriy I.'
'Van, Konstantin V.'
'Bychkova, Yana V.'
'Britvin, Sergey N.'

_publ_section_title
;
 Crystal structure of the OH-dominant gadolinite-(Y) analogue
 (Y,Ca)<sub>2</sub>(Fe,\\square
 )Be<sub>2</sub>Si<sub>2</sub>O<sub>8</sub>(OH,O)<sub>2</sub> from
 Heftetjern pegmatite, Norway.
;
_journal_coeditor_code BP5096SUP1
_journal_issue 'Pt 5'
_journal_name_full 'Acta crystallographica Section B, Structural science, crystal engineering and materials'
_journal_page_first 899
_journal_page_last 906
_journal_paper_doi 10.1107/S2052520617006588
_journal_volume 73
_journal_year 2017
_chemical_formula_sum 'Be2 Ca0.55 Ce0.2 Fe0.57 O10 Si2 Y1.25'
_chemical_formula_weight 427.2
_space_group_IT_number 14
_space_group_name_Hall '-P 2ybc'
_space_group_name_H-M_alt 'P 1 21/c 1'
_symmetry_cell_setting monoclinic
_symmetry_Int_Tables_number 14
_symmetry_space_group_name_Hall '-P 2ybc'
_symmetry_space_group_name_H-M 'P 1 21/c 1'
_cell_angle_alpha 90
_cell_angle_beta 90.0150(36)
_cell_angle_gamma 90
_cell_formula_units_Z 2
_cell_length_a 4.7514(10)
_cell_length_b 7.5719(16)
_cell_length_c 9.9414(2)
_cell_measurement_reflns_used 5335
_cell_measurement_temperature 120
_cell_measurement_theta_max 32.61
_cell_measurement_theta_min 3.38
_cell_volume 357.66(11)
_diffrn_ambient_temperature 120
_diffrn_detector CCD
_diffrn_measured_fraction_theta_full 0.99
_diffrn_measured_fraction_theta_max 0.99
_diffrn_measurement_device_type 'Bruker Smart Apex 2'
_diffrn_radiation_probe x-ray
_diffrn_radiation_source 'X-ray tube'
_diffrn_radiation_type 'Mo K\a'
_diffrn_radiation_wavelength 0.71069
_diffrn_reflns_av_R_equivalents 0.04
_diffrn_reflns_av_unetI/netI 0.0338
_diffrn_reflns_limit_h_max 6
_diffrn_reflns_limit_h_min -6
_diffrn_reflns_limit_k_max 10
_diffrn_reflns_limit_k_min -10
_diffrn_reflns_limit_l_max 14
_diffrn_reflns_limit_l_min -14
_diffrn_reflns_number 5335
_diffrn_reflns_theta_full 32.61
_diffrn_reflns_theta_max 32.61
_diffrn_reflns_theta_min 3.38
_exptl_absorpt_coefficient_mu 13.279
_exptl_crystal_density_diffrn 3.967
_exptl_crystal_description 'anhedral grain'
_exptl_crystal_F_000 404
_exptl_crystal_size_max 0.16
_exptl_crystal_size_mid 0.15
_exptl_crystal_size_min 0.12
_refine_diff_density_max 0.49
_refine_diff_density_min -0.60
_refine_ls_extinction_coef 230(110)
_refine_ls_extinction_method 'B-C type 1 Gaussian isotropic (Becker & Coppens, 1974)'
_refine_ls_goodness_of_fit_gt 1.00
_refine_ls_goodness_of_fit_ref 0.98
_refine_ls_number_constraints 38
_refine_ls_number_parameters 90
_refine_ls_number_reflns 841
_refine_ls_number_restraints 0
_refine_ls_R_factor_all 0.0244
_refine_ls_R_factor_gt 0.0217
_refine_ls_shift/su_max 0.0427
_refine_ls_shift/su_mean 0.0049
_refine_ls_structure_factor_coef F
_refine_ls_weighting_details w=1/(\s^2^(F)+0.000289F^2^)
_refine_ls_weighting_scheme sigma
_refine_ls_wR_factor_gt 0.0270
_refine_ls_wR_factor_ref 0.0279
_reflns_number_gt 776
_reflns_number_total 841
_reflns_threshold_expression I>2\s(I)
_cod_data_source_file bp5096sup1.cif
_cod_data_source_block I
_cod_depositor_comments
;
The following automatic conversions were performed:

data item '_diffrn_radiation_probe' value 'X-ray' was changed to
'x-ray' in accordance with the
/home/saulius/struct/COD-crude-data/automatic-downloads/DataCite-retrospective/IUCr/depositions/lib/dictionaries/cif_core.dic
dictionary named 'cif_core.dic' version 2.4.2 last updated on
2011-04-26.

Automatic conversion script
Id: cif_fix_values 7556 2019-12-06 15:28:31Z antanas 
;
_cod_original_cell_volume 357.663
_cod_original_sg_symbol_Hall '-P 2ycb'
_cod_database_code 2311730

loop_
_space_group_symop_id
_space_group_symop_operation_xyz
1 x,y,z
2 -x,y+1/2,-z+1/2
3 -x,-y,-z
4 x,-y+1/2,z+1/2

loop_
_atom_site_label
_atom_site_type_symbol
_atom_site_fract_x
_atom_site_fract_y
_atom_site_fract_z
_atom_site_adp_type
_atom_site_U_iso_or_equiv
_atom_site_site_symmetry_multiplicity
_atom_site_occupancy
_atom_site_calc_flag
Y_a Y 0.00066(17) 0.89222(10) 0.16974(7) Uani 0.00668(10) 4 0.625 d
Fe_x Fe 0 0.5 0 Uani 0.0102(3) 2 0.57 d
Si_t Si 0.51934(16) 1.22271(10) 0.07879(7) Uani 0.0093(2) 4 1 d
O1 O 0.2388(5) 0.9118(3) -0.0311(2) Uani 0.0130(6) 4 1 d
O5 O -0.2083(5) 1.0882(3) 0.3310(2) Uani 0.0147(6) 4 1 d
O2 O 0.3057(5) 1.1536(3) 0.1954(2) Uani 0.0131(5) 4 1 d
O3 O 0.3152(5) 0.8938(2) 0.3561(2) Uani 0.0130(6) 4 1 d
O4 O -0.3261(4) 0.7140(3) 0.0491(2) Uani 0.0118(5) 4 1 d
Be_z Be -0.5446(8) 1.0866(4) 0.3356(3) Uani 0.0068(8) 4 1 d
Ca_a Ca 0.00066(17) 0.89222(10) 0.16974(7) Uani 0.00668(10) 4 0.275 d
Ce_a Ce 0.00066(17) 0.89222(10) 0.16974(7) Uani 0.00668(10) 4 0.1 d

loop_
_atom_site_aniso_label
_atom_site_aniso_type_symbol
_atom_site_aniso_U_11
_atom_site_aniso_U_22
_atom_site_aniso_U_33
_atom_site_aniso_U_12
_atom_site_aniso_U_13
_atom_site_aniso_U_23
Y_a Y 0.00517(16) 0.00833(17) 0.00656(16) -0.00034(8) -0.00062(9) -0.00083(8)
Fe_x Fe 0.0072(4) 0.0152(5) 0.0082(4) -0.0003(3) 0.0002(3) -0.0023(3)
Si_t Si 0.0080(4) 0.0105(3) 0.0095(4) 0.0000(3) 0.0007(3) 0.0007(2)
O1 O 0.0091(10) 0.0144(10) 0.0154(10) 0.0037(7) 0.0009(8) -0.0012(7)
O5 O 0.0097(10) 0.0200(10) 0.0146(10) 0.0002(8) 0.0017(8) -0.0001(8)
O2 O 0.0103(10) 0.0183(10) 0.0106(9) -0.0027(8) 0.0015(7) 0.0017(8)
O3 O 0.0137(10) 0.0101(9) 0.0152(10) 0.0023(7) -0.0024(8) 0.0011(7)
O4 O 0.0123(10) 0.0128(9) 0.0104(9) -0.0013(7) -0.0017(8) 0.0034(7)
Be_z Be 0.0060(14) 0.0070(14) 0.0074(15) -0.0019(10) 0.0010(11) 0.0006(10)
Ca_a Ca 0.00517(16) 0.00833(17) 0.00656(16) -0.00034(8) -0.00062(9) -0.00083(8)
Ce_a Ce 0.00517(16) 0.00833(17) 0.00656(16) -0.00034(8) -0.00062(9) -0.00083(8)

loop_
_atom_type_symbol
_atom_type_scat_dispersion_real
_atom_type_scat_dispersion_imag
_atom_type_scat_source
Be 0.0005 0.0002 'International Tables Vol C tables 4.2.6.8 and 6.1.1.1'
Ca 0.2262 0.3064 'International Tables Vol C tables 4.2.6.8 and 6.1.1.1'
Ce -0.2486 2.6331 'International Tables Vol C tables 4.2.6.8 and 6.1.1.1'
Fe 0.3463 0.8444 'International Tables Vol C tables 4.2.6.8 and 6.1.1.1'
O 0.0106 0.0060 'International Tables Vol C tables 4.2.6.8 and 6.1.1.1'
Si 0.0817 0.0704 'International Tables Vol C tables 4.2.6.8 and 6.1.1.1'
Y -2.7962 3.5667 'International Tables Vol C tables 4.2.6.8 and 6.1.1.1'

loop_
_geom_angle_atom_site_label_1
_geom_angle_atom_site_label_2
_geom_angle_atom_site_label_3
_geom_angle_site_symmetry_1
_geom_angle_site_symmetry_3
_geom_angle
Y_a Y_a O1 3_575 . 36.01(6)
Y_a Y_a O1 3_575 3_575 35.61(6)
Y_a Y_a O5 3_575 . 109.36(6)
Y_a Y_a O3 3_575 . 134.39(6)
Y_a Y_a O4 3_575 . 78.01(5)
Y_a Y_a Ca_a 3_575 . 0
Y_a Y_a Ca_a 3_575 3_575 0.0(5)
Y_a Y_a Ce_a 3_575 . 0
Y_a Y_a Ce_a 3_575 3_575 0.0(5)
O1 Y_a O1 . 3_575 71.61(8)
O1 Y_a O5 . . 138.04(8)
O1 Y_a O3 . . 111.51(9)
O1 Y_a O4 . . 85.41(8)
O1 Y_a Ca_a . . 0
O1 Y_a Ca_a . 3_575 36.01(6)
O1 Y_a Ce_a . . 0
O1 Y_a Ce_a . 3_575 36.01(6)
O1 Y_a O5 3_575 . 78.38(8)
O1 Y_a O3 3_575 . 140.00(8)
O1 Y_a O4 3_575 . 75.16(8)
O1 Y_a Ca_a 3_575 . 0
O1 Y_a Ca_a 3_575 3_575 35.61(6)
O1 Y_a Ce_a 3_575 . 0
O1 Y_a Ce_a 3_575 3_575 35.61(6)
O5 Y_a O3 . . 74.73(8)
O5 Y_a O4 . . 114.66(8)
O5 Y_a Ca_a . . 0
O5 Y_a Ca_a . 3_575 109.36(6)
O5 Y_a Ce_a . . 0
O5 Y_a Ce_a . 3_575 109.36(6)
O3 Y_a O4 . . 143.53(8)
O3 Y_a Ca_a . . 0
O3 Y_a Ca_a . 3_575 134.39(6)
O3 Y_a Ce_a . . 0
O3 Y_a Ce_a . 3_575 134.39(6)
O4 Y_a Ca_a . . 0
O4 Y_a Ca_a . 3_575 78.01(5)
O4 Y_a Ce_a . . 0
O4 Y_a Ce_a . 3_575 78.01(5)
Ca_a Y_a Ca_a . 3_575 0
Ca_a Y_a Ce_a . . 0
Ca_a Y_a Ce_a . 3_575 0
Ca_a Y_a Ce_a 3_575 . 0
Ca_a Y_a Ce_a 3_575 3_575 0.0(5)
Ce_a Y_a Ce_a . 3_575 0
O5 Fe_x O5 2_545 4_564 180.0(5)
O5 Fe_x Ca_a 2_545 2_545 44.57(6)
O5 Fe_x Ca_a 2_545 4_564 135.43(6)
O5 Fe_x Ca_a 4_564 2_545 135.43(6)
O5 Fe_x Ca_a 4_564 4_564 44.57(6)
Ca_a Fe_x Ca_a 2_545 4_564 180.0(5)
O1 Si_t O2 3_675 . 116.88(12)
O1 Si_t O3 3_675 2_655 105.84(12)
O1 Si_t O4 3_675 3_575 110.94(12)
O2 Si_t O3 . 2_655 105.71(12)
O2 Si_t O4 . 3_575 107.28(12)
O3 Si_t O4 2_655 3_575 109.97(11)
Y_a O1 Y_a . 3_575 108.39(9)
Y_a O1 Si_t . 3_675 124.52(12)
Y_a O1 Ca_a . . 0.0(5)
Y_a O1 Ca_a . 3_575 108.39(9)
Y_a O1 Ce_a . . 0.0(5)
Y_a O1 Ce_a . 3_575 108.39(9)
Y_a O1 Si_t 3_575 3_675 125.47(13)
Y_a O1 Ca_a 3_575 . 108.39(9)
Y_a O1 Ca_a 3_575 3_575 0.0(5)
Y_a O1 Ce_a 3_575 . 108.39(9)
Y_a O1 Ce_a 3_575 3_575 0.0(5)
Si_t O1 Ca_a 3_675 . 124.52(12)
Si_t O1 Ca_a 3_675 3_575 125.47(13)
Si_t O1 Ce_a 3_675 . 124.52(12)
Si_t O1 Ce_a 3_675 3_575 125.47(13)
Ca_a O1 Ca_a . 3_575 108.39(9)
Ca_a O1 Ce_a . . 0.0(5)
Ca_a O1 Ce_a . 3_575 108.39(9)
Ca_a O1 Ce_a 3_575 . 108.39(9)
Ca_a O1 Ce_a 3_575 3_575 0.0(5)
Ce_a O1 Ce_a . 3_575 108.39(9)
Y_a O5 Fe_x . 2_555 98.36(9)
Y_a O5 Be_z . . 115.34(17)
Y_a O5 Ca_a . . 0.0(5)
Y_a O5 Ce_a . . 0.0(5)
Y_a O5 Ce_a . 2_555 113.80(10)
Fe_x O5 Be_z 2_555 . 117.01(18)
Fe_x O5 Ca_a 2_555 . 98.36(9)
Fe_x O5 Ce_a 2_555 . 98.36(9)
Fe_x O5 Ce_a 2_555 2_555 96.38(9)
Be_z O5 Ca_a . . 115.34(17)
Be_z O5 Ce_a . . 115.34(17)
Be_z O5 Ce_a . 2_555 113.63(16)
Ca_a O5 Ce_a . . 0.0(5)
Ca_a O5 Ce_a . 2_555 113.80(10)
Ce_a O5 Ce_a . 2_555 113.80(10)
Si_t O2 Be_z . 1_655 115.65(19)
Si_t O2 Ce_a . . 123.44(12)
Be_z O2 Ce_a 1_655 . 95.43(16)
Y_a O3 Si_t . 2_645 126.95(11)
Y_a O3 Be_z . 1_655 99.47(16)
Y_a O3 Ca_a . . 0.0(5)
Y_a O3 Ce_a . . 0.0(5)
Si_t O3 Be_z 2_645 1_655 124.3(2)
Si_t O3 Ca_a 2_645 . 126.95(11)
Si_t O3 Ce_a 2_645 . 126.95(11)
Be_z O3 Ca_a 1_655 . 99.47(16)
Be_z O3 Ce_a 1_655 . 99.47(16)
Ca_a O3 Ce_a . . 0.0(5)
Y_a O4 Si_t . 3_575 126.14(11)
Y_a O4 Be_z . 2_445 103.19(16)
Y_a O4 Ca_a . . 0.0(5)
Y_a O4 Ce_a . . 0.0(5)
Si_t O4 Be_z 3_575 2_445 120.71(18)
Si_t O4 Ca_a 3_575 . 126.14(11)
Si_t O4 Ce_a 3_575 . 126.14(11)
Be_z O4 Ca_a 2_445 . 103.19(16)
Be_z O4 Ce_a 2_445 . 103.19(16)
Ca_a O4 Ce_a . . 0.0(5)
O5 Be_z O2 . 1_455 113.9(2)
O5 Be_z O3 . 1_455 115.0(2)
O5 Be_z O4 . 2_455 113.3(2)
O5 Be_z Ca_a . 1_455 133.40(19)
O5 Be_z Ca_a . 2_455 132.62(18)
O2 Be_z O3 1_455 1_455 102.0(2)
O2 Be_z O4 1_455 2_455 104.6(2)
O2 Be_z Ca_a 1_455 1_455 52.59(13)
O2 Be_z Ca_a 1_455 2_455 57.68(13)
O3 Be_z O4 1_455 2_455 107.0(2)
O3 Be_z Ca_a 1_455 1_455 49.45(13)
O3 Be_z Ca_a 1_455 2_455 112.31(19)
O4 Be_z Ca_a 2_455 1_455 113.34(19)
O4 Be_z Ca_a 2_455 2_455 46.99(12)
Ca_a Be_z Ca_a 1_455 2_455 82.01(9)
Y_a Ca_a Y_a . 3_575 0
Y_a Ca_a Fe_x . 2_555 0
Y_a Ca_a O1 . . 0
Y_a Ca_a O1 . 3_575 0
Y_a Ca_a O5 . . 0
Y_a Ca_a O3 . . 0
Y_a Ca_a O4 . . 0
Y_a Ca_a Be_z . 1_655 0
Y_a Ca_a Be_z . 2_445 0
Y_a Ca_a Ca_a . 2_545 0
Y_a Ca_a Ca_a . 2_555 0
Y_a Ca_a Ca_a . 3_575 0
Y_a Ca_a Ce_a . . 0
Y_a Ca_a Ce_a . 3_575 0
Y_a Ca_a Fe_x 3_575 2_555 140.23(2)
Y_a Ca_a O1 3_575 . 36.01(6)
Y_a Ca_a O1 3_575 3_575 35.61(6)
Y_a Ca_a O5 3_575 . 109.36(6)
Y_a Ca_a O3 3_575 . 134.39(6)
Y_a Ca_a O4 3_575 . 78.01(5)
Y_a Ca_a Be_z 3_575 1_655 105.90(7)
Y_a Ca_a Be_z 3_575 2_445 107.55(7)
Y_a Ca_a Ca_a 3_575 2_545 138.66(2)
Y_a Ca_a Ca_a 3_575 2_555 87.05(2)
Y_a Ca_a Ca_a 3_575 3_575 0.0(5)
Y_a Ca_a Ce_a 3_575 . 0
Y_a Ca_a Ce_a 3_575 3_575 0.0(5)
Fe_x Ca_a O1 2_555 . 145.84(6)
Fe_x Ca_a O1 2_555 3_575 114.91(6)
Fe_x Ca_a O5 2_555 . 37.07(6)
Fe_x Ca_a O3 2_555 . 40.89(6)
Fe_x Ca_a O4 2_555 . 128.68(6)
Fe_x Ca_a Be_z 2_555 1_655 50.81(7)
Fe_x Ca_a Be_z 2_555 2_445 101.05(6)
Fe_x Ca_a Ca_a 2_555 2_545 81.104(18)
Fe_x Ca_a Ca_a 2_555 2_555 53.186(14)
Fe_x Ca_a Ca_a 2_555 3_575 140.23(2)
Fe_x Ca_a Ce_a 2_555 . 0
Fe_x Ca_a Ce_a 2_555 3_575 140.23(2)
O1 Ca_a O1 . 3_575 71.61(8)
O1 Ca_a O5 . . 138.04(8)
O1 Ca_a O3 . . 111.51(9)
O1 Ca_a O4 . . 85.41(8)
O1 Ca_a Be_z . 1_655 95.08(9)
O1 Ca_a Be_z . 2_445 111.64(9)
O1 Ca_a Ca_a . 2_545 113.42(6)
O1 Ca_a Ca_a . 2_555 106.17(6)
O1 Ca_a Ca_a . 3_575 36.01(6)
O1 Ca_a Ce_a . . 0
O1 Ca_a Ce_a . 3_575 36.01(6)
O1 Ca_a O5 3_575 . 78.38(8)
O1 Ca_a O3 3_575 . 140.00(8)
O1 Ca_a O4 3_575 . 75.16(8)
O1 Ca_a Be_z 3_575 1_655 110.77(9)
O1 Ca_a Be_z 3_575 2_445 96.98(9)
O1 Ca_a Ca_a 3_575 2_545 144.92(6)
O1 Ca_a Ca_a 3_575 2_555 68.96(6)
O1 Ca_a Ca_a 3_575 3_575 35.61(6)
O1 Ca_a Ce_a 3_575 . 0
O1 Ca_a Ce_a 3_575 3_575 35.61(6)
O5 Ca_a O3 . . 74.73(8)
O5 Ca_a O4 . . 114.66(8)
O5 Ca_a Be_z . 1_655 68.80(9)
O5 Ca_a Be_z . 2_445 100.36(9)
O5 Ca_a Ca_a . 2_545 108.05(6)
O5 Ca_a Ca_a . 2_555 33.90(6)
O5 Ca_a Ca_a . 3_575 109.36(6)
O5 Ca_a Ce_a . . 0
O5 Ca_a Ce_a . 3_575 109.36(6)
O3 Ca_a O4 . . 143.53(8)
O3 Ca_a Be_z . 1_655 31.08(8)
O3 Ca_a Be_z . 2_445 116.47(8)
O3 Ca_a Ca_a . 2_545 72.74(5)
O3 Ca_a Ca_a . 2_555 72.18(5)
O3 Ca_a Ca_a . 3_575 134.39(6)
O3 Ca_a Ce_a . . 0
O3 Ca_a Ce_a . 3_575 134.39(6)
O4 Ca_a Be_z . 1_655 173.91(9)
O4 Ca_a Be_z . 2_445 29.82(8)
O4 Ca_a Ca_a . 2_545 70.87(5)
O4 Ca_a Ca_a . 2_555 135.80(6)
O4 Ca_a Ca_a . 3_575 78.01(5)
O4 Ca_a Ce_a . . 0
O4 Ca_a Ce_a . 3_575 78.01(5)
Be_z Ca_a Be_z 1_655 2_445 146.53(9)
Be_z Ca_a Ca_a 1_655 2_545 103.46(7)
Be_z Ca_a Ca_a 1_655 2_555 49.84(7)
Be_z Ca_a Ca_a 1_655 3_575 105.90(7)
Be_z Ca_a Ce_a 1_655 . 0
Be_z Ca_a Ce_a 1_655 3_575 105.90(7)
Be_z Ca_a Ca_a 2_445 2_545 48.16(6)
Be_z Ca_a Ca_a 2_445 2_555 132.69(7)
Be_z Ca_a Ca_a 2_445 3_575 107.55(7)
Be_z Ca_a Ce_a 2_445 . 0
Be_z Ca_a Ce_a 2_445 3_575 107.55(7)
Ca_a Ca_a Ca_a 2_545 2_555 134.29(2)
Ca_a Ca_a Ca_a 2_545 3_575 138.66(2)
Ca_a Ca_a Ce_a 2_545 . 0
Ca_a Ca_a Ce_a 2_545 3_575 138.66(2)
Ca_a Ca_a Ca_a 2_555 3_575 87.05(2)
Ca_a Ca_a Ce_a 2_555 . 0
Ca_a Ca_a Ce_a 2_555 3_575 87.05(2)
Ca_a Ca_a Ce_a 3_575 . 0
Ca_a Ca_a Ce_a 3_575 3_575 0.0(5)
Ce_a Ca_a Ce_a . 3_575 0
Y_a Ce_a Y_a . 3_575 0
Y_a Ce_a O1 . . 0
Y_a Ce_a O1 . 3_575 0
Y_a Ce_a O5 . . 0
Y_a Ce_a O5 . 2_545 0
Y_a Ce_a O2 . . 0
Y_a Ce_a O3 . . 0
Y_a Ce_a O4 . . 0
Y_a Ce_a Ca_a . . 0
Y_a Ce_a Ca_a . 3_575 0
Y_a Ce_a Ce_a . 3_575 0
Y_a Ce_a O1 3_575 . 36.01(6)
Y_a Ce_a O1 3_575 3_575 35.61(6)
Y_a Ce_a O5 3_575 . 109.36(6)
Y_a Ce_a O5 3_575 2_545 113.47(6)
Y_a Ce_a O2 3_575 . 75.21(5)
Y_a Ce_a O3 3_575 . 134.39(6)
Y_a Ce_a O4 3_575 . 78.01(5)
Y_a Ce_a Ca_a 3_575 . 0
Y_a Ce_a Ca_a 3_575 3_575 0.0(5)
Y_a Ce_a Ce_a 3_575 3_575 0.0(5)
O1 Ce_a O1 . 3_575 71.61(8)
O1 Ce_a O5 . . 138.04(8)
O1 Ce_a O5 . 2_545 82.13(8)
O1 Ce_a O2 . . 75.46(8)
O1 Ce_a O3 . . 111.51(9)
O1 Ce_a O4 . . 85.41(8)
O1 Ce_a Ca_a . . 0
O1 Ce_a Ca_a . 3_575 36.01(6)
O1 Ce_a Ce_a . 3_575 36.01(6)
O1 Ce_a O5 3_575 . 78.38(8)
O1 Ce_a O5 3_575 2_545 141.11(8)
O1 Ce_a O2 3_575 . 80.60(8)
O1 Ce_a O3 3_575 . 140.00(8)
O1 Ce_a O4 3_575 . 75.16(8)
O1 Ce_a Ca_a 3_575 . 0
O1 Ce_a Ca_a 3_575 3_575 35.61(6)
O1 Ce_a Ce_a 3_575 3_575 35.61(6)
O5 Ce_a O5 . 2_545 137.17(8)
O5 Ce_a O2 . . 71.20(8)
O5 Ce_a O3 . . 74.73(8)
O5 Ce_a O4 . . 114.66(8)
O5 Ce_a Ca_a . . 0
O5 Ce_a Ca_a . 3_575 109.36(6)
O5 Ce_a Ce_a . 3_575 109.36(6)
O5 Ce_a O2 2_545 . 120.42(8)
O5 Ce_a O3 2_545 . 76.09(7)
O5 Ce_a O4 2_545 . 74.60(8)
O5 Ce_a Ca_a 2_545 . 0
O5 Ce_a Ca_a 2_545 3_575 113.47(6)
O5 Ce_a Ce_a 2_545 3_575 113.47(6)
O2 Ce_a O3 . . 63.03(7)
O2 Ce_a O4 . . 152.88(8)
O2 Ce_a Ca_a . . 0
O2 Ce_a Ca_a . 3_575 75.21(5)
O2 Ce_a Ce_a . 3_575 75.21(5)
O3 Ce_a O4 . . 143.53(8)
O3 Ce_a Ca_a . . 0
O3 Ce_a Ca_a . 3_575 134.39(6)
O3 Ce_a Ce_a . 3_575 134.39(6)
O4 Ce_a Ca_a . . 0
O4 Ce_a Ca_a . 3_575 78.01(5)
O4 Ce_a Ce_a . 3_575 78.01(5)
Ca_a Ce_a Ca_a . 3_575 0
Ca_a Ce_a Ce_a . 3_575 0
Ca_a Ce_a Ce_a 3_575 3_575 0.0(5)

loop_
_geom_bond_atom_site_label_1
_geom_bond_atom_site_label_2
_geom_bond_site_symmetry_2
_geom_bond_distance
Y_a Y_a 3_575 3.7489(10)
Y_a O1 . 2.300(2)
Y_a O1 3_575 2.322(2)
Y_a O5 . 2.400(2)
Y_a O3 . 2.381(3)
Y_a O4 . 2.381(2)
Y_a Ca_a . 0
Y_a Ca_a 3_575 3.7489(10)
Y_a Ce_a . 0
Y_a Ce_a 3_575 3.7489(10)
Fe_x O5 2_545 2.061(2)
Fe_x O5 4_564 2.061(2)
Fe_x Ca_a 2_545 3.3831(7)
Fe_x Ca_a 4_564 3.3831(7)
Si_t O1 3_675 1.607(2)
Si_t O2 . 1.628(2)
Si_t O3 2_655 1.648(2)
Si_t O4 3_575 1.640(2)
O1 Ca_a . 2.300(2)
O1 Ca_a 3_575 2.322(2)
O1 Ce_a . 2.300(2)
O1 Ce_a 3_575 2.322(2)
O5 Be_z . 1.599(4)
O5 Ca_a . 2.400(2)
O5 Ce_a . 2.400(2)
O5 Ce_a 2_555 2.504(2)
O2 Be_z 1_655 1.645(4)
O2 Ce_a . 2.466(2)
O3 Be_z 1_655 1.618(4)
O3 Ca_a . 2.381(3)
O3 Ce_a . 2.381(3)
O4 Be_z 2_445 1.619(4)
O4 Ca_a . 2.381(2)
O4 Ce_a . 2.381(2)
Be_z Ca_a 1_455 3.091(4)
Be_z Ca_a 2_455 3.171(4)
Ca_a Ca_a 2_545 4.1085(10)
Ca_a Ca_a 2_555 4.1085(10)
Ca_a Ca_a 3_575 3.7489(10)
Ca_a Ce_a . 0
Ca_a Ce_a 3_575 3.7489(10)
Ce_a Ce_a 3_575 3.7489(10)

loop_
_jana_atom_site_adp_c_label
_jana_atom_site_adp_c_type_symbol
_jana_atom_site_adp_c_111
_jana_atom_site_adp_c_112
_jana_atom_site_adp_c_113
_jana_atom_site_adp_c_122
_jana_atom_site_adp_c_123
_jana_atom_site_adp_c_133
_jana_atom_site_adp_c_222
_jana_atom_site_adp_c_223
_jana_atom_site_adp_c_233
_jana_atom_site_adp_c_333
Y_a Y 0.0021(10) -0.0004(3) -0.0002(2) 0.00045(19) -0.00004(8) 0.00006(10) 0.0002(2) -0.00008(8) -0.00008(6) 0.00009(10)
Ca_a Ca 0.0021(10) -0.0004(3) -0.0002(2) 0.00045(19) -0.00004(8) 0.00006(10) 0.0002(2) -0.00008(8) -0.00008(6) 0.00009(10)
Ce_a Ce 0.0021(10) -0.0004(3) -0.0002(2) 0.00045(19) -0.00004(8) 0.00006(10) 0.0002(2) -0.00008(8) -0.00008(6) 0.00009(10)
